data_1566674
loop_
_publ_author_name
'Nguyen, Vu T.'
'Haug, Graham C.'
'Nguyen, Viet D.'
'Vuong, Ngan T. H.'
'Karki, Guna B.'
'Arman, Hadi'
'Larionov, Oleg V.'

_publ_section_title
;
 Functional Group Divergence and the Structural Basis of Acridine
 Photocatalysis Revealed by Direct Decarboxysulfonylation
;
_journal_name_full 'Chemical Science'
_journal_paper_doi 10.1039/D2SC00789D
_journal_year 2022
_chemical_formula_moiety 'C15 H27 N O6 S'
_chemical_formula_sum 'C15 H27 N O6 S'
_chemical_formula_weight 349.43
_space_group_crystal_system monoclinic
_space_group_IT_number 14
_space_group_name_Hall '-P 2ybc'
_space_group_name_H-M_alt 'P 1 21/c 1'
_atom_sites_solution_hydrogens geom
_atom_sites_solution_primary dual
_audit_creation_date 2020-10-29
_audit_creation_method
;
Olex2 1.3-ac4
(compiled 2019.10.09 svn.r3662 for Rigaku Oxford Diffraction, GUI svn.r5959)
;
_audit_update_record
;
2020-11-05 deposited with the CCDC.	2022-03-21 downloaded from the CCDC.
;
_cell_angle_alpha 90
_cell_angle_beta 116.394(3)
_cell_angle_gamma 90
_cell_formula_units_Z 4
_cell_length_a 11.1742(3)
_cell_length_b 16.6182(3)
_cell_length_c 10.3665(3)
_cell_measurement_reflns_used 6987
_cell_measurement_temperature 99.9(2)
_cell_measurement_theta_max 75.7630
_cell_measurement_theta_min 5.1450
_cell_volume 1724.34(9)
_computing_cell_refinement 'CrysAlisPro 1.171.40.63a (Rigaku OD, 2019)'
_computing_data_collection 'CrysAlisPro 1.171.40.63a (Rigaku OD, 2019)'
_computing_data_reduction 'CrysAlisPro 1.171.40.63a (Rigaku OD, 2019)'
_computing_molecular_graphics 'Olex2 1.3-ac4 (Dolomanov et al., 2009)'
_computing_publication_material 'Olex2 1.3-ac4 (Dolomanov et al., 2009)'
_computing_structure_refinement 'ShelXL 2018/3 (Sheldrick, 2015)'
_computing_structure_solution 'ShelXT n/a (Sheldrick, 2015)'
_diffrn_ambient_environment N~2~
_diffrn_ambient_temperature 99.9(2)
_diffrn_detector 'Hybrid Pixel Array Detector'
_diffrn_detector_area_resol_mean 10.0000
_diffrn_detector_type HyPix
_diffrn_measured_fraction_theta_full 1.000
_diffrn_measured_fraction_theta_max 0.971
_diffrn_measurement_details
;
List of Runs (angles in degrees, time in seconds):

  # Type    Start    End  Width  t~exp~   \w     \q     \k     \f   Frames
#--------------------------------------------------------------------------
  1  \w    -35.00  29.00   0.50    0.12    --  -46.62  28.00 104.00  128
  2  \w    -51.00 -16.00   0.50    0.48    --  -88.50  45.00 150.00   70
  3  \w    -71.00 -15.00   0.50    0.48    --  -88.50  61.00  90.00  112
  4  \w    -71.00 -15.00   0.50    0.48    --  -88.50  61.00 -90.00  112
  5  \w    -30.00  29.00   0.50    0.12    --  -46.62  19.00-120.00  118
  6  \w    -51.00 -16.00   0.50    0.48    --  -88.50  45.00-180.00   70
  7  \w   -122.00 -32.00   0.50    0.12    --  -46.62 -28.00 -56.00  180
  8  \w     33.00 123.00   0.50    0.12    --   46.62  28.00 104.00  180
  9  \w     92.00 178.00   0.50    0.48    --  106.69  28.00 104.00  172
 10  \w     95.00 178.00   0.50    0.48    --  106.69 125.00 -60.00  166
 11  \w     89.00 178.00   0.50    0.48    --  106.69  15.00-120.00  178
 12  \w     34.00  71.00   0.50    0.48    --  106.69 -61.00  30.00   74
 13  \w     34.00  71.00   0.50    0.48    --  106.69 -61.00 -30.00   74
 14  \w     34.00  71.00   0.50    0.48    --  106.69 -61.00 -60.00   74
 15  \w     34.00  71.00   0.50    0.48    --  106.69 -61.00   0.00   74
 16  \w     34.00 101.00   0.50    0.48    --  106.69 -77.00 120.00  134
 17  \w     34.00  71.00   0.50    0.48    --  106.69 -61.00 150.00   74
 18  \w    -28.00  35.00   0.50    0.12    --   46.62 -28.00 -56.00  126
 19  \w     34.00  71.00   0.50    0.48    --  106.69 -61.00-150.00   74
 20  \w     34.00 101.00   0.50    0.48    --  106.69 -77.00-150.00  134
 21  \w     34.00  71.00   0.50    0.48    --  106.69 -61.00-120.00   74
 22  \w   -119.00 -87.00   0.50    0.12    --  -46.62-125.00  60.00   64
 23  \w   -119.00 -83.00   0.50    0.12    --  -46.62 -57.00 -60.00   72
 24  \w   -163.00 -73.00   0.50    0.48    --  -88.50 -28.00 -56.00  180
 25  \w   -160.00-100.00   0.50    0.48    --  -88.50 -94.00  60.00  120
;
_diffrn_measurement_device 'four-circle diffractometer'
_diffrn_measurement_device_type 'XtaLAB Synergy, Dualflex, HyPix'
_diffrn_measurement_method '\w scans'
_diffrn_orient_matrix_type 'CrysAlisPro convention (1999,Acta A55,543-557)'
_diffrn_orient_matrix_UB_11 -0.1442205000
_diffrn_orient_matrix_UB_12 0.0312112000
_diffrn_orient_matrix_UB_13 -0.0554897000
_diffrn_orient_matrix_UB_21 -0.0065618000
_diffrn_orient_matrix_UB_22 0.0139365000
_diffrn_orient_matrix_UB_23 -0.1499355000
_diffrn_orient_matrix_UB_31 -0.0533685000
_diffrn_orient_matrix_UB_32 -0.0861659000
_diffrn_orient_matrix_UB_33 -0.0443432000
_diffrn_radiation_monochromator mirror
_diffrn_radiation_probe x-ray
_diffrn_radiation_type 'Cu K\a'
_diffrn_radiation_wavelength 1.54184
_diffrn_reflns_av_R_equivalents 0.0486
_diffrn_reflns_av_unetI/netI 0.0359
_diffrn_reflns_Laue_measured_fraction_full 1.000
_diffrn_reflns_Laue_measured_fraction_max 0.971
_diffrn_reflns_limit_h_max 13
_diffrn_reflns_limit_h_min -14
_diffrn_reflns_limit_k_max 15
_diffrn_reflns_limit_k_min -20
_diffrn_reflns_limit_l_max 13
_diffrn_reflns_limit_l_min -12
_diffrn_reflns_number 16571
_diffrn_reflns_point_group_measured_fraction_full 1.000
_diffrn_reflns_point_group_measured_fraction_max 0.971
_diffrn_reflns_theta_full 67.684
_diffrn_reflns_theta_max 76.519
_diffrn_reflns_theta_min 4.417
_diffrn_source 'micro-focus sealed X-ray tube'
_diffrn_source_type 'PhotonJet (Cu) X-ray Source'
_exptl_absorpt_coefficient_mu 1.933
_exptl_absorpt_correction_T_max 1.000
_exptl_absorpt_correction_T_min 0.394
_exptl_absorpt_correction_type gaussian
_exptl_absorpt_process_details
;
CrysAlisPro 1.171.40.63a (Rigaku Oxford Diffraction, 2019)
Numerical absorption correction based on gaussian integration over
			a multifaceted crystal model
Empirical absorption correction using spherical harmonics,
 implemented in SCALE3 ABSPACK scaling algorithm.
;
_exptl_crystal_colour 'clear colourless'
_exptl_crystal_colour_lustre clear
_exptl_crystal_colour_primary colourless
_exptl_crystal_density_diffrn 1.346
_exptl_crystal_description plank
_exptl_crystal_F_000 752
_exptl_crystal_size_max 0.361
_exptl_crystal_size_mid 0.231
_exptl_crystal_size_min 0.043
_refine_diff_density_max 0.339
_refine_diff_density_min -0.505
_refine_diff_density_rms 0.053
_refine_ls_extinction_coef 0.0009(2)
_refine_ls_extinction_expression Fc^*^=kFc[1+0.001xFc^2^\l^3^/sin(2\q)]^-1/4^
_refine_ls_extinction_method 'SHELXL-2018/3 (Sheldrick 2018)'
_refine_ls_goodness_of_fit_ref 1.075
_refine_ls_hydrogen_treatment constr
_refine_ls_matrix_type full
_refine_ls_number_parameters 213
_refine_ls_number_reflns 3515
_refine_ls_number_restraints 0
_refine_ls_restrained_S_all 1.075
_refine_ls_R_factor_all 0.0431
_refine_ls_R_factor_gt 0.0386
_refine_ls_shift/su_max 0.000
_refine_ls_shift/su_mean 0.000
_refine_ls_structure_factor_coef Fsqd
_refine_ls_weighting_details 'w=1/[\s^2^(Fo^2^)+(0.0516P)^2^+0.8182P] where P=(Fo^2^+2Fc^2^)/3'
_refine_ls_weighting_scheme calc
_refine_ls_wR_factor_gt 0.1026
_refine_ls_wR_factor_ref 0.1057
_reflns_Friedel_coverage 0.000
_reflns_number_gt 3130
_reflns_number_total 3515
_reflns_threshold_expression 'I > 2\s(I)'
_cod_data_source_file d2sc00789d2.cif
_cod_data_source_block hpd243
_cod_database_code 1566674
_shelx_shelxl_version_number 2018/3
_chemical_oxdiff_formula 'CH N O S'
_chemical_oxdiff_usercomment 'VNY 384-AOI'
_shelx_space_group_comment
;
The symmetry employed for this shelxl refinement is uniquely defined
by the following loop, which should always be used as a source of
symmetry information in preference to the above space-group names.
They are only intended as comments.
;
_shelx_estimated_absorpt_t_max 0.921
_shelx_estimated_absorpt_t_min 0.542
_reflns_odcompleteness_completeness 100.00
_reflns_odcompleteness_iscentric 1
_reflns_odcompleteness_theta 66.97
_olex2_refinement_description
;
1. Fixed Uiso
 At 1.2 times of:
  All C(H) groups, All C(H,H) groups, All N(H) groups
 At 1.5 times of:
  All C(H,H,H) groups
2.a Ternary CH refined with riding coordinates:
 C8(H8), C1(H1A)
2.b Secondary CH2 refined with riding coordinates:
 C7(H7A,H7B), C2(H2A,H2B), C4(H4A,H4B), C6(H6A,H6B), C5(H5A,H5B), C3(H3A,H3B)
2.c Aromatic/amide H refined with riding coordinates:
 N1(H1)
2.d Idealised Me refined as rotating group:
 C15(H15A,H15B,H15C), C10(H10A,H10B,H10C), C14(H14A,H14B,H14C), C13(H13A,H13B,
 H13C)
;
_olex2_exptl_crystal_mounting_method 'nylon loop'
_olex2_submission_special_instructions 'No special instructions were received'
_oxdiff_exptl_absorpt_empirical_details
;
Empirical correction (ABSPACK) includes:
- Absorption correction using spherical harmonics
- Frame scaling
;
_oxdiff_exptl_absorpt_empirical_full_max 1.752
_oxdiff_exptl_absorpt_empirical_full_min 0.572

loop_
_space_group_symop_operation_xyz
'x, y, z'
'-x, y+1/2, -z+1/2'
'-x, -y, -z'
'x, -y-1/2, z-1/2'

loop_
_atom_site_label
_atom_site_type_symbol
_atom_site_fract_x
_atom_site_fract_y
_atom_site_fract_z
_atom_site_U_iso_or_equiv
_atom_site_adp_type
_atom_site_occupancy
_atom_site_site_symmetry_order
_atom_site_calc_flag
_atom_site_refinement_flags_posn
_atom_site_refinement_flags_adp
_atom_site_refinement_flags_occupancy
_atom_site_disorder_assembly
_atom_site_disorder_group
S1 S 0.61249(4) 0.17312(2) 0.58095(4) 0.01866(13) Uani 1 1 d . . . . .
O4 O 0.61121(11) 0.39147(7) 0.58814(11) 0.0220(3) Uani 1 1 d . . . . .
O5 O 1.10138(11) 0.21801(7) 0.72178(11) 0.0203(2) Uani 1 1 d . . . . .
O2 O 0.57269(11) 0.21985(7) 0.67327(12) 0.0233(3) Uani 1 1 d . . . . .
O6 O 0.96614(11) 0.26726(7) 0.49739(11) 0.0210(3) Uani 1 1 d . . . . .
O3 O 0.79082(11) 0.37022(7) 0.80040(11) 0.0238(3) Uani 1 1 d . . . . .
O1 O 0.51173(11) 0.12572(7) 0.46776(12) 0.0254(3) Uani 1 1 d . . . . .
N1 N 0.90629(13) 0.27171(8) 0.67960(14) 0.0194(3) Uani 1 1 d . . . . .
H1 H 0.929337 0.263523 0.771504 0.023 Uiso 1 1 calc R U . . .
C7 C 0.67515(16) 0.24155(10) 0.49334(16) 0.0196(3) Uani 1 1 d . . . . .
H7A H 0.716735 0.209542 0.443453 0.024 Uiso 1 1 calc R U . . .
H7B H 0.597934 0.270190 0.418208 0.024 Uiso 1 1 calc R U . . .
C8 C 0.77715(15) 0.30516(9) 0.58589(16) 0.0187(3) Uani 1 1 d . . . . .
H8 H 0.791601 0.341630 0.517356 0.022 Uiso 1 1 calc R U . . .
C1 C 0.74513(15) 0.10805(10) 0.69515(16) 0.0194(3) Uani 1 1 d . . . . .
H1A H 0.812087 0.140941 0.775673 0.023 Uiso 1 1 calc R U . . .
C15 C 1.26744(17) 0.26565(11) 0.6445(2) 0.0277(4) Uani 1 1 d . . . . .
H15A H 1.199567 0.288852 0.554894 0.042 Uiso 1 1 calc R U . . .
H15B H 1.345167 0.249240 0.630633 0.042 Uiso 1 1 calc R U . . .
H15C H 1.294800 0.305880 0.721487 0.042 Uiso 1 1 calc R U . . .
C2 C 0.81673(16) 0.06659(10) 0.61725(17) 0.0217(3) Uani 1 1 d . . . . .
H2A H 0.855316 0.107524 0.577209 0.026 Uiso 1 1 calc R U . . .
H2B H 0.752271 0.033763 0.536580 0.026 Uiso 1 1 calc R U . . .
C4 C 0.87171(18) -0.04905(10) 0.79141(18) 0.0261(4) Uani 1 1 d . . . . .
H4A H 0.945833 -0.081376 0.863170 0.031 Uiso 1 1 calc R U . . .
H4B H 0.810881 -0.086015 0.715797 0.031 Uiso 1 1 calc R U . . .
C6 C 0.68464(16) 0.04605(10) 0.75953(17) 0.0228(3) Uani 1 1 d . . . . .
H6A H 0.640028 0.074110 0.810548 0.027 Uiso 1 1 calc R U . . .
H6B H 0.617016 0.013145 0.681580 0.027 Uiso 1 1 calc R U . . .
C5 C 0.79574(17) -0.00826(10) 0.86469(17) 0.0251(4) Uani 1 1 d . . . . .
H5A H 0.858636 0.024276 0.946915 0.030 Uiso 1 1 calc R U . . .
H5B H 0.756394 -0.049825 0.902728 0.030 Uiso 1 1 calc R U . . .
C10 C 0.55012(17) 0.43598(10) 0.66363(18) 0.0254(4) Uani 1 1 d . . . . .
H10A H 0.468638 0.462335 0.593572 0.038 Uiso 1 1 calc R U . . .
H10B H 0.612801 0.476768 0.725266 0.038 Uiso 1 1 calc R U . . .
H10C H 0.527610 0.398927 0.723108 0.038 Uiso 1 1 calc R U . . .
C3 C 0.92800(17) 0.01265(10) 0.72386(18) 0.0238(3) Uani 1 1 d . . . . .
H3A H 0.972692 -0.015602 0.673117 0.029 Uiso 1 1 calc R U . . .
H3B H 0.995526 0.046276 0.800538 0.029 Uiso 1 1 calc R U . . .
C14 C 1.15954(18) 0.12871(11) 0.56909(19) 0.0298(4) Uani 1 1 d . . . . .
H14A H 1.120916 0.084121 0.599941 0.045 Uiso 1 1 calc R U . . .
H14B H 1.234087 0.108762 0.552528 0.045 Uiso 1 1 calc R U . . .
H14C H 1.091150 0.151825 0.479724 0.045 Uiso 1 1 calc R U . . .
C12 C 1.20989(16) 0.19293(10) 0.68548(17) 0.0212(3) Uani 1 1 d . . . . .
C13 C 1.31175(17) 0.15731(12) 0.82648(18) 0.0277(4) Uani 1 1 d . . . . .
H13A H 1.340724 0.198680 0.901645 0.042 Uiso 1 1 calc R U . . .
H13B H 1.389057 0.137843 0.814611 0.042 Uiso 1 1 calc R U . . .
H13C H 1.271259 0.112393 0.854241 0.042 Uiso 1 1 calc R U . . .
C11 C 0.99130(15) 0.25318(9) 0.62256(16) 0.0181(3) Uani 1 1 d . . . . .
C9 C 0.72907(15) 0.35810(9) 0.67290(16) 0.0180(3) Uani 1 1 d . . . . .

loop_
_atom_site_aniso_label
_atom_site_aniso_U_11
_atom_site_aniso_U_22
_atom_site_aniso_U_33
_atom_site_aniso_U_23
_atom_site_aniso_U_13
_atom_site_aniso_U_12
S1 0.0152(2) 0.0240(2) 0.0161(2) -0.00113(13) 0.00640(15) 0.00018(13)
O4 0.0194(6) 0.0269(6) 0.0192(5) 0.0003(4) 0.0084(5) 0.0054(4)
O5 0.0144(5) 0.0290(6) 0.0177(5) 0.0008(4) 0.0072(4) 0.0038(4)
O2 0.0217(6) 0.0287(6) 0.0234(6) -0.0007(5) 0.0135(5) 0.0029(5)
O6 0.0192(6) 0.0269(6) 0.0163(5) -0.0006(4) 0.0074(4) 0.0009(4)
O3 0.0222(6) 0.0293(6) 0.0182(5) -0.0013(4) 0.0076(5) 0.0025(5)
O1 0.0199(6) 0.0294(6) 0.0209(5) -0.0030(5) 0.0036(5) -0.0044(5)
N1 0.0158(6) 0.0258(7) 0.0165(6) 0.0017(5) 0.0071(5) 0.0029(5)
C7 0.0178(7) 0.0247(8) 0.0157(7) -0.0008(6) 0.0068(6) 0.0029(6)
C8 0.0178(7) 0.0209(7) 0.0184(7) 0.0019(6) 0.0090(6) 0.0016(6)
C1 0.0176(7) 0.0248(8) 0.0148(7) -0.0001(6) 0.0063(6) -0.0010(6)
C15 0.0196(8) 0.0312(9) 0.0356(9) 0.0015(7) 0.0153(7) 0.0023(7)
C2 0.0219(8) 0.0241(8) 0.0204(7) 0.0005(6) 0.0106(6) 0.0017(6)
C4 0.0290(9) 0.0228(8) 0.0261(8) 0.0033(6) 0.0117(7) 0.0019(7)
C6 0.0227(8) 0.0267(8) 0.0205(7) -0.0007(6) 0.0109(6) -0.0026(6)
C5 0.0297(9) 0.0245(8) 0.0217(8) 0.0029(6) 0.0119(7) -0.0012(7)
C10 0.0255(8) 0.0279(8) 0.0258(8) -0.0003(7) 0.0141(7) 0.0081(7)
C3 0.0235(8) 0.0235(8) 0.0250(8) 0.0005(6) 0.0112(7) 0.0013(6)
C14 0.0277(9) 0.0315(9) 0.0268(9) -0.0062(7) 0.0091(7) 0.0053(7)
C12 0.0166(7) 0.0272(8) 0.0213(7) -0.0009(6) 0.0099(6) 0.0040(6)
C13 0.0200(8) 0.0375(10) 0.0234(8) 0.0018(7) 0.0076(7) 0.0075(7)
C11 0.0159(7) 0.0187(7) 0.0189(7) -0.0013(6) 0.0073(6) -0.0011(6)
C9 0.0173(7) 0.0189(7) 0.0188(7) 0.0023(6) 0.0088(6) 0.0003(6)

loop_
_atom_type_symbol
_atom_type_description
_atom_type_scat_dispersion_real
_atom_type_scat_dispersion_imag
_atom_type_scat_source
C C 0.0181 0.0091 'International Tables Vol C Tables 4.2.6.8 and 6.1.1.4'
H H 0.0000 0.0000 'International Tables Vol C Tables 4.2.6.8 and 6.1.1.4'
N N 0.0311 0.0180 'International Tables Vol C Tables 4.2.6.8 and 6.1.1.4'
O O 0.0492 0.0322 'International Tables Vol C Tables 4.2.6.8 and 6.1.1.4'
S S 0.3331 0.5567 'International Tables Vol C Tables 4.2.6.8 and 6.1.1.4'

loop_
_exptl_crystal_face_index_h
_exptl_crystal_face_index_k
_exptl_crystal_face_index_l
_exptl_crystal_face_perp_dist
2 0 -7 0.1464
-2 -10 0 0.0095
-1 11 1 0.0521
-2 -10 -1 0.0112
-2 1 7 0.1433
4 9 -1 0.0142
4 8 0 0.0160

loop_
_geom_angle_atom_site_label_1
_geom_angle_atom_site_label_2
_geom_angle_atom_site_label_3
_geom_angle
_geom_angle_site_symmetry_1
_geom_angle_site_symmetry_3
_geom_angle_publ_flag
O2 S1 C7 107.49(7) . . ?
O2 S1 C1 107.10(7) . . ?
O1 S1 O2 118.14(7) . . ?
O1 S1 C7 105.95(7) . . ?
O1 S1 C1 108.95(7) . . ?
C7 S1 C1 108.97(7) . . ?
C9 O4 C10 114.83(12) . . ?
C11 O5 C12 120.33(11) . . ?
C8 N1 H1 120.8 . . ?
C11 N1 H1 120.8 . . ?
C11 N1 C8 118.49(13) . . ?
S1 C7 H7A 107.8 . . ?
S1 C7 H7B 107.8 . . ?
H7A C7 H7B 107.1 . . ?
C8 C7 S1 118.10(10) . . ?
C8 C7 H7A 107.8 . . ?
C8 C7 H7B 107.8 . . ?
N1 C8 C7 113.36(13) . . ?
N1 C8 H8 106.4 . . ?
N1 C8 C9 109.55(12) . . ?
C7 C8 H8 106.4 . . ?
C9 C8 C7 114.13(12) . . ?
C9 C8 H8 106.4 . . ?
S1 C1 H1A 108.3 . . ?
C2 C1 S1 113.34(10) . . ?
C2 C1 H1A 108.3 . . ?
C2 C1 C6 111.17(13) . . ?
C6 C1 S1 107.29(11) . . ?
C6 C1 H1A 108.3 . . ?
H15A C15 H15B 109.5 . . ?
H15A C15 H15C 109.5 . . ?
H15B C15 H15C 109.5 . . ?
C12 C15 H15A 109.5 . . ?
C12 C15 H15B 109.5 . . ?
C12 C15 H15C 109.5 . . ?
C1 C2 H2A 109.8 . . ?
C1 C2 H2B 109.8 . . ?
C1 C2 C3 109.25(13) . . ?
H2A C2 H2B 108.3 . . ?
C3 C2 H2A 109.8 . . ?
C3 C2 H2B 109.8 . . ?
H4A C4 H4B 108.0 . . ?
C5 C4 H4A 109.4 . . ?
C5 C4 H4B 109.4 . . ?
C3 C4 H4A 109.4 . . ?
C3 C4 H4B 109.4 . . ?
C3 C4 C5 111.33(14) . . ?
C1 C6 H6A 109.8 . . ?
C1 C6 H6B 109.8 . . ?
H6A C6 H6B 108.3 . . ?
C5 C6 C1 109.30(13) . . ?
C5 C6 H6A 109.8 . . ?
C5 C6 H6B 109.8 . . ?
C4 C5 C6 111.22(13) . . ?
C4 C5 H5A 109.4 . . ?
C4 C5 H5B 109.4 . . ?
C6 C5 H5A 109.4 . . ?
C6 C5 H5B 109.4 . . ?
H5A C5 H5B 108.0 . . ?
O4 C10 H10A 109.5 . . ?
O4 C10 H10B 109.5 . . ?
O4 C10 H10C 109.5 . . ?
H10A C10 H10B 109.5 . . ?
H10A C10 H10C 109.5 . . ?
H10B C10 H10C 109.5 . . ?
C2 C3 H3A 109.5 . . ?
C2 C3 H3B 109.5 . . ?
C4 C3 C2 110.86(14) . . ?
C4 C3 H3A 109.5 . . ?
C4 C3 H3B 109.5 . . ?
H3A C3 H3B 108.1 . . ?
H14A C14 H14B 109.5 . . ?
H14A C14 H14C 109.5 . . ?
H14B C14 H14C 109.5 . . ?
C12 C14 H14A 109.5 . . ?
C12 C14 H14B 109.5 . . ?
C12 C14 H14C 109.5 . . ?
O5 C12 C15 110.13(13) . . ?
O5 C12 C14 110.11(13) . . ?
O5 C12 C13 102.32(12) . . ?
C15 C12 C14 113.02(14) . . ?
C15 C12 C13 110.54(14) . . ?
C13 C12 C14 110.20(14) . . ?
C12 C13 H13A 109.5 . . ?
C12 C13 H13B 109.5 . . ?
C12 C13 H13C 109.5 . . ?
H13A C13 H13B 109.5 . . ?
H13A C13 H13C 109.5 . . ?
H13B C13 H13C 109.5 . . ?
O5 C11 N1 110.27(13) . . ?
O6 C11 O5 126.82(14) . . ?
O6 C11 N1 122.91(14) . . ?
O4 C9 C8 110.81(12) . . ?
O3 C9 O4 124.62(14) . . ?
O3 C9 C8 124.53(14) . . ?

loop_
_geom_bond_atom_site_label_1
_geom_bond_atom_site_label_2
_geom_bond_distance
_geom_bond_site_symmetry_2
_geom_bond_publ_flag
S1 O2 1.4475(11) . ?
S1 O1 1.4458(12) . ?
S1 C7 1.7815(16) . ?
S1 C1 1.7909(16) . ?
O4 C10 1.4493(18) . ?
O4 C9 1.3361(18) . ?
O5 C12 1.4803(18) . ?
O5 C11 1.3370(19) . ?
O6 C11 1.2220(19) . ?
O3 C9 1.2054(19) . ?
N1 H1 0.8800 . ?
N1 C8 1.445(2) . ?
N1 C11 1.3587(19) . ?
C7 H7A 0.9900 . ?
C7 H7B 0.9900 . ?
C7 C8 1.538(2) . ?
C8 H8 1.0000 . ?
C8 C9 1.519(2) . ?
C1 H1A 1.0000 . ?
C1 C2 1.530(2) . ?
C1 C6 1.538(2) . ?
C15 H15A 0.9800 . ?
C15 H15B 0.9800 . ?
C15 H15C 0.9800 . ?
C15 C12 1.516(2) . ?
C2 H2A 0.9900 . ?
C2 H2B 0.9900 . ?
C2 C3 1.533(2) . ?
C4 H4A 0.9900 . ?
C4 H4B 0.9900 . ?
C4 C5 1.527(2) . ?
C4 C3 1.526(2) . ?
C6 H6A 0.9900 . ?
C6 H6B 0.9900 . ?
C6 C5 1.530(2) . ?
C5 H5A 0.9900 . ?
C5 H5B 0.9900 . ?
C10 H10A 0.9800 . ?
C10 H10B 0.9800 . ?
C10 H10C 0.9800 . ?
C3 H3A 0.9900 . ?
C3 H3B 0.9900 . ?
C14 H14A 0.9800 . ?
C14 H14B 0.9800 . ?
C14 H14C 0.9800 . ?
C14 C12 1.519(2) . ?
C12 C13 1.518(2) . ?
C13 H13A 0.9800 . ?
C13 H13B 0.9800 . ?
C13 H13C 0.9800 . ?

loop_
_geom_torsion_atom_site_label_1
_geom_torsion_atom_site_label_2
_geom_torsion_atom_site_label_3
_geom_torsion_atom_site_label_4
_geom_torsion
_geom_torsion_site_symmetry_1
_geom_torsion_site_symmetry_2
_geom_torsion_site_symmetry_3
_geom_torsion_site_symmetry_4
_geom_torsion_publ_flag
S1 C7 C8 N1 70.23(15) . . . . ?
S1 C7 C8 C9 -56.14(16) . . . . ?
S1 C1 C2 C3 179.92(11) . . . . ?
S1 C1 C6 C5 -176.91(11) . . . . ?
O2 S1 C7 C8 48.05(13) . . . . ?
O2 S1 C1 C2 -168.66(11) . . . . ?
O2 S1 C1 C6 68.24(11) . . . . ?
O1 S1 C7 C8 175.22(11) . . . . ?
O1 S1 C1 C2 62.50(13) . . . . ?
O1 S1 C1 C6 -60.61(12) . . . . ?
N1 C8 C9 O4 178.44(12) . . . . ?
N1 C8 C9 O3 0.5(2) . . . . ?
C7 S1 C1 C2 -52.67(13) . . . . ?
C7 S1 C1 C6 -175.77(10) . . . . ?
C7 C8 C9 O4 -53.22(17) . . . . ?
C7 C8 C9 O3 128.83(16) . . . . ?
C8 N1 C11 O5 -175.74(13) . . . . ?
C8 N1 C11 O6 3.8(2) . . . . ?
C1 S1 C7 C8 -67.69(13) . . . . ?
C1 C2 C3 C4 57.36(17) . . . . ?
C1 C6 C5 C4 -56.40(17) . . . . ?
C2 C1 C6 C5 58.65(16) . . . . ?
C6 C1 C2 C3 -59.14(16) . . . . ?
C5 C4 C3 C2 -56.32(18) . . . . ?
C10 O4 C9 O3 -8.5(2) . . . . ?
C10 O4 C9 C8 173.51(13) . . . . ?
C3 C4 C5 C6 56.01(18) . . . . ?
C12 O5 C11 O6 1.1(2) . . . . ?
C12 O5 C11 N1 -179.39(13) . . . . ?
C11 O5 C12 C15 62.20(18) . . . . ?
C11 O5 C12 C14 -63.09(18) . . . . ?
C11 O5 C12 C13 179.75(13) . . . . ?
C11 N1 C8 C7 79.38(17) . . . . ?
C11 N1 C8 C9 -151.86(14) . . . . ?

loop_
_exptl_oxdiff_crystal_face_indexfrac_h
_exptl_oxdiff_crystal_face_indexfrac_k
_exptl_oxdiff_crystal_face_indexfrac_l
_exptl_oxdiff_crystal_face_x
_exptl_oxdiff_crystal_face_y
_exptl_oxdiff_crystal_face_z
2.3822 -0.0138 -6.6755 0.0264 0.9851 0.1701
-2.3336 -10.1640 0.4067 -0.0032 -0.1873 0.9823
-0.5350 10.6523 1.0643 0.3506 -0.0076 -0.9365
-1.8549 -10.0479 -0.7934 -0.0021 -0.0089 1.0000
-2.1427 1.0525 6.6121 -0.0250 -0.9627 -0.2695
4.2378 8.7324 -1.4209 -0.2598 0.3069 -0.9156
4.1248 8.4255 -0.1505 -0.3236 0.1129 -0.9394
